data_1534385
loop_
_publ_author_name
'Danot, M.'
'Bichon, J.'
'Rouxel, J.'

_publ_section_title
;
 Le systeme nickel-disulfure de titane
;
_journal_name_full 'Bulletin de la Societe Chimique de France (Vol=Year)'
_journal_page_first 3063
_journal_page_last 3066
_journal_volume 1972
_journal_year 1972
_chemical_formula_sum 'Ni0.33 S2 Ti'
_chemical_name_systematic 'Ni.33 Ti S2'
_space_group_IT_number 163
_symmetry_space_group_name_Hall '-P 3 2c'
_symmetry_space_group_name_H-M 'P -3 1 c'
_cell_angle_alpha 90
_cell_angle_beta 90
_cell_angle_gamma 120
_cell_formula_units_Z 6
_cell_length_a 5.88
_cell_length_b 5.88
_cell_length_c 11.32
_cell_volume 338.947
_citation_journal_id_ASTM BSCFAS
_cod_data_source_file Danot_BSCFAS_1972_1239.cif
_cod_data_source_block Ni0.33S2Ti1
_cod_original_cell_volume 338.9469
_cod_original_formula_sum 'Ni0.33 S2 Ti1'
_cod_database_code 1534385

loop_
_symmetry_equiv_pos_as_xyz
x,y,z
-y,x-y,z
-x+y,-x,z
-y,-x,-z+1/2
x,x-y,-z+1/2
-x+y,y,-z+1/2
-x,-y,-z
y,-x+y,-z
x-y,x,-z
y,x,z-1/2
-x,-x+y,z-1/2
x-y,-y,z-1/2

loop_
_atom_site_label
_atom_site_type_symbol
_atom_site_fract_x
_atom_site_fract_y
_atom_site_fract_z
_atom_site_occupancy
_atom_site_U_iso_or_equiv
S1 S-2 0.345 0.035 0.373 1 0.0
Ni1 Ni 0.3333 0.6667 0.25 1 0.0
Ti2 Ti+4 0.3333 0.6667 0.003 1 0.0
Ti1 Ti+4 0 0 0 1 0.0
